data_4110929
loop_
_publ_author_name
'Howard E. Zimmerman'
'Oleg D. Mitkin'

_publ_contact_author_address
;
Department of Chemistry
University of Wisconsin-Madison
1101 University Ave
Madison WI, 53706
USA
;
_publ_contact_author_email zimmerman@chem.wisc.edu
_publ_contact_author_fax 608-262-0381
_publ_contact_author_name
;
Howard E. Zimmerman
;
_publ_contact_author_phone 608-262-1502
_publ_section_title
;
 Conical Intersection Control of Heterocyclic Photochemical Bond
 Scission1,2
;
_journal_name_full 'Journal of the American Chemical Society'
_journal_page_first 12743
_journal_page_last 12749
_journal_paper_doi 10.1021/ja061851v
_journal_volume 128
_journal_year 2006
_chemical_formula_moiety 'C19 H17 N O3'
_chemical_formula_sum 'C19 H17 N O3'
_chemical_formula_weight 307.34
_chemical_melting_point 485(1)
_chemical_name_systematic
; 
methyl 2-oxo-5,5-diphenyl-5,6-dihydropyridine-1(2H)-carboxylate  
;
_space_group_IT_number 14
_symmetry_cell_setting monoclinic
_symmetry_space_group_name_Hall '-P 2ybc'
_symmetry_space_group_name_H-M 'P 1 21/c 1'
_atom_sites_solution_hydrogens geom
_atom_sites_solution_primary direct
_atom_sites_solution_secondary difmap
_audit_creation_method SHELXL-97
_cell_angle_alpha 90.00
_cell_angle_beta 116.5600(10)
_cell_angle_gamma 90.00
_cell_formula_units_Z 4
_cell_length_a 14.2376(14)
_cell_length_b 8.0308(8)
_cell_length_c 14.7680(15)
_cell_measurement_reflns_used 11657
_cell_measurement_temperature 100(2)
_cell_measurement_theta_max 26.41
_cell_measurement_theta_min 1.60
_cell_volume 1510.4(3)
_computing_cell_refinement SAINT
_computing_data_collection SMART
_computing_data_reduction SAINT
_computing_molecular_graphics SHELXTL
_computing_publication_material SHELXTL
_computing_structure_refinement 'SHELXL-97 (Sheldrick, 1997)'
_computing_structure_solution 'SHELXS-97 (Sheldrick, 1990)'
_diffrn_ambient_temperature 100(2)
_diffrn_measured_fraction_theta_full 0.992
_diffrn_measured_fraction_theta_max 0.992
_diffrn_measurement_device_type 'Bruker CCD-1000 area detector'
_diffrn_measurement_method 'omega scans'
_diffrn_radiation_monochromator graphite
_diffrn_radiation_source 'fine-focus sealed tube'
_diffrn_radiation_type MoK\a
_diffrn_radiation_wavelength 0.71073
_diffrn_reflns_av_R_equivalents 0.0347
_diffrn_reflns_av_sigmaI/netI 0.0294
_diffrn_reflns_limit_h_max 17
_diffrn_reflns_limit_h_min -17
_diffrn_reflns_limit_k_max 10
_diffrn_reflns_limit_k_min -10
_diffrn_reflns_limit_l_max 18
_diffrn_reflns_limit_l_min -18
_diffrn_reflns_number 11657
_diffrn_reflns_theta_full 26.41
_diffrn_reflns_theta_max 26.41
_diffrn_reflns_theta_min 1.60
_diffrn_standards_decay_% <1
_diffrn_standards_interval_count n/a
_diffrn_standards_interval_time n/a
_diffrn_standards_number n/a
_exptl_absorpt_coefficient_mu 0.092
_exptl_absorpt_correction_T_max 0.9642
_exptl_absorpt_correction_T_min 0.9556
_exptl_absorpt_correction_type multi-scan
_exptl_absorpt_process_details 'empirical with SADABS'
_exptl_crystal_colour colorless
_exptl_crystal_density_diffrn 1.352
_exptl_crystal_description prizm
_exptl_crystal_F_000 648
_exptl_crystal_size_max 0.50
_exptl_crystal_size_mid 0.50
_exptl_crystal_size_min 0.40
_refine_diff_density_max 0.284
_refine_diff_density_min -0.216
_refine_diff_density_rms 0.041
_refine_ls_extinction_method none
_refine_ls_goodness_of_fit_ref 1.030
_refine_ls_hydrogen_treatment constr
_refine_ls_matrix_type full
_refine_ls_number_parameters 209
_refine_ls_number_reflns 3072
_refine_ls_number_restraints 0
_refine_ls_restrained_S_all 1.030
_refine_ls_R_factor_all 0.0422
_refine_ls_R_factor_gt 0.0355
_refine_ls_shift/su_max 0.001
_refine_ls_shift/su_mean 0.000
_refine_ls_structure_factor_coef Fsqd
_refine_ls_weighting_details 'calc w=1/[\s^2^(Fo^2^)+(0.0478P)^2^+0.5432P] where P=(Fo^2^+2Fc^2^)/3'
_refine_ls_weighting_scheme calc
_refine_ls_wR_factor_gt 0.0909
_refine_ls_wR_factor_ref 0.0968
_reflns_number_gt 2653
_reflns_number_total 3072
_reflns_threshold_expression >2sigma(I)
_cod_data_source_file ja061851vsi20060317_060153.cif
_cod_data_source_block zim038
_cod_original_sg_symbol_Hall -P2ybc
_cod_database_code 4110929

loop_
_symmetry_equiv_pos_as_xyz
'x, y, z'
'-x, y+1/2, -z+1/2'
'-x, -y, -z'
'x, -y-1/2, z-1/2'

loop_
_atom_site_label
_atom_site_type_symbol
_atom_site_fract_x
_atom_site_fract_y
_atom_site_fract_z
_atom_site_U_iso_or_equiv
_atom_site_adp_type
_atom_site_occupancy
_atom_site_symmetry_multiplicity
_atom_site_calc_flag
_atom_site_refinement_flags
O1 O 1.04365(7) 0.82196(11) 1.03178(7) 0.0241(2) Uani 1 1 d .
O2 O 0.94721(7) 0.85266(11) 1.11786(7) 0.0233(2) Uani 1 1 d .
O3 O 0.95332(7) 0.58324(11) 0.87698(7) 0.0244(2) Uani 1 1 d .
N1 N 0.88809(8) 0.67954(13) 0.98671(8) 0.0183(2) Uani 1 1 d .
C1 C 0.96836(9) 0.78992(15) 1.04454(9) 0.0190(3) Uani 1 1 d .
C2 C 1.02566(11) 0.96658(19) 1.18644(10) 0.0291(3) Uani 1 1 d .
H2A H 1.0944 0.9117 1.2164 0.044 Uiso 1 1 calc R
H2B H 1.0070 0.9994 1.2403 0.044 Uiso 1 1 calc R
H2C H 1.0286 1.0657 1.1491 0.044 Uiso 1 1 calc R
C3 C 0.81002(9) 0.62634(15) 1.02006(9) 0.0181(3) Uani 1 1 d .
H3A H 0.7661 0.7216 1.0206 0.022 Uiso 1 1 calc R
H3B H 0.8447 0.5778 1.0889 0.022 Uiso 1 1 calc R
C4 C 0.74369(9) 0.49608(15) 0.94315(9) 0.0175(3) Uani 1 1 d .
C5 C 0.79485(9) 0.46849(15) 0.87360(9) 0.0186(3) Uani 1 1 d .
H5 H 0.7995 0.3531 0.8505 0.022 Uiso 1 1 calc R
C6 C 0.68801(9) 0.55287(15) 0.83490(9) 0.0175(3) Uani 1 1 d .
H6 H 0.6282 0.4792 0.7913 0.021 Uiso 1 1 calc R
C7 C 0.67014(9) 0.73259(15) 0.80534(9) 0.0166(2) Uani 1 1 d .
C8 C 0.61280(10) 0.83130(15) 0.84027(9) 0.0195(3) Uani 1 1 d .
H8 H 0.5854 0.7836 0.8824 0.023 Uiso 1 1 calc R
C9 C 0.59511(10) 0.99852(16) 0.81441(9) 0.0216(3) Uani 1 1 d .
H9 H 0.5567 1.0650 0.8395 0.026 Uiso 1 1 calc R
C10 C 0.63378(10) 1.06828(16) 0.75187(9) 0.0220(3) Uani 1 1 d .
H10 H 0.6219 1.1827 0.7341 0.026 Uiso 1 1 calc R
C11 C 0.68975(10) 0.97090(16) 0.71530(9) 0.0219(3) Uani 1 1 d .
H11 H 0.7155 1.0184 0.6718 0.026 Uiso 1 1 calc R
C12 C 0.70830(10) 0.80404(16) 0.74221(9) 0.0193(3) Uani 1 1 d .
H12 H 0.7472 0.7381 0.7175 0.023 Uiso 1 1 calc R
C13 C 0.70112(10) 0.35902(15) 0.98275(9) 0.0179(3) Uani 1 1 d .
C14 C 0.59588(10) 0.35748(15) 0.96264(9) 0.0195(3) Uani 1 1 d .
H14 H 0.5492 0.4391 0.9191 0.023 Uiso 1 1 calc R
C15 C 0.55873(10) 0.23677(16) 1.00605(9) 0.0222(3) Uani 1 1 d .
H15 H 0.4868 0.2361 0.9921 0.027 Uiso 1 1 calc R
C16 C 0.62662(11) 0.11736(16) 1.06976(10) 0.0240(3) Uani 1 1 d .
H16 H 0.6013 0.0356 1.0998 0.029 Uiso 1 1 calc R
C17 C 0.73160(11) 0.11736(16) 1.08955(10) 0.0243(3) Uani 1 1 d .
H17 H 0.7779 0.0350 1.1327 0.029 Uiso 1 1 calc R
C18 C 0.76909(10) 0.23788(16) 1.04619(9) 0.0212(3) Uani 1 1 d .
H18 H 0.8409 0.2377 1.0597 0.025 Uiso 1 1 calc R
C19 C 0.88842(10) 0.58004(15) 0.90890(9) 0.0191(3) Uani 1 1 d .

loop_
_atom_site_aniso_label
_atom_site_aniso_U_11
_atom_site_aniso_U_22
_atom_site_aniso_U_33
_atom_site_aniso_U_23
_atom_site_aniso_U_13
_atom_site_aniso_U_12
O1 0.0197(5) 0.0261(5) 0.0287(5) 0.0031(4) 0.0126(4) -0.0014(4)
O2 0.0204(5) 0.0298(5) 0.0198(4) -0.0037(4) 0.0091(4) -0.0067(4)
O3 0.0248(5) 0.0272(5) 0.0278(5) 0.0027(4) 0.0178(4) 0.0030(4)
N1 0.0165(5) 0.0208(5) 0.0186(5) 0.0022(4) 0.0088(4) 0.0002(4)
C1 0.0172(6) 0.0204(6) 0.0184(6) 0.0052(5) 0.0069(5) 0.0022(5)
C2 0.0275(7) 0.0360(8) 0.0224(7) -0.0053(6) 0.0098(6) -0.0114(6)
C3 0.0176(6) 0.0209(6) 0.0176(6) 0.0005(5) 0.0095(5) -0.0010(5)
C4 0.0180(6) 0.0171(6) 0.0183(6) 0.0011(4) 0.0089(5) 0.0018(4)
C5 0.0210(6) 0.0182(6) 0.0180(6) 0.0014(5) 0.0101(5) 0.0030(5)
C6 0.0180(6) 0.0184(6) 0.0170(6) -0.0005(4) 0.0086(5) -0.0008(5)
C7 0.0145(6) 0.0179(6) 0.0139(5) -0.0008(4) 0.0031(5) -0.0015(4)
C8 0.0187(6) 0.0229(6) 0.0171(6) -0.0005(5) 0.0082(5) -0.0014(5)
C9 0.0217(6) 0.0209(6) 0.0201(6) -0.0034(5) 0.0075(5) 0.0013(5)
C10 0.0216(6) 0.0169(6) 0.0203(6) 0.0011(5) 0.0030(5) -0.0012(5)
C11 0.0191(6) 0.0260(7) 0.0185(6) 0.0039(5) 0.0067(5) -0.0025(5)
C12 0.0171(6) 0.0232(6) 0.0170(6) -0.0001(5) 0.0070(5) 0.0008(5)
C13 0.0223(6) 0.0170(6) 0.0159(6) -0.0018(4) 0.0099(5) -0.0015(5)
C14 0.0210(6) 0.0192(6) 0.0183(6) -0.0025(5) 0.0087(5) -0.0006(5)
C15 0.0224(6) 0.0260(7) 0.0215(6) -0.0070(5) 0.0127(6) -0.0067(5)
C16 0.0351(8) 0.0208(6) 0.0220(6) -0.0031(5) 0.0180(6) -0.0076(5)
C17 0.0318(7) 0.0197(6) 0.0235(7) 0.0031(5) 0.0142(6) 0.0015(5)
C18 0.0224(6) 0.0213(6) 0.0215(6) 0.0006(5) 0.0112(5) 0.0012(5)
C19 0.0204(6) 0.0190(6) 0.0186(6) 0.0055(5) 0.0094(5) 0.0058(5)

loop_
_atom_type_symbol
_atom_type_description
_atom_type_scat_dispersion_real
_atom_type_scat_dispersion_imag
_atom_type_scat_source
C C 0.0033 0.0016 'International Tables Vol C Tables 4.2.6.8 and 6.1.1.4'
H H 0.0000 0.0000 'International Tables Vol C Tables 4.2.6.8 and 6.1.1.4'
N N 0.0061 0.0033 'International Tables Vol C Tables 4.2.6.8 and 6.1.1.4'
O O 0.0106 0.0060 'International Tables Vol C Tables 4.2.6.8 and 6.1.1.4'

loop_
_geom_angle_atom_site_label_1
_geom_angle_atom_site_label_2
_geom_angle_atom_site_label_3
_geom_angle
C1 O2 C2 114.80(10)
C1 N1 C19 124.19(10)
C1 N1 C3 121.04(10)
C19 N1 C3 112.97(10)
O1 C1 O2 125.82(12)
O1 C1 N1 125.90(12)
O2 C1 N1 108.28(10)
N1 C3 C4 105.08(9)
C13 C4 C6 121.73(10)
C13 C4 C5 123.92(10)
C6 C4 C5 60.59(8)
C13 C4 C3 116.01(10)
C6 C4 C3 116.19(10)
C5 C4 C3 106.26(10)
C19 C5 C4 107.42(10)
C19 C5 C6 116.71(10)
C4 C5 C6 59.23(7)
C7 C6 C4 122.89(10)
C7 C6 C5 123.32(10)
C4 C6 C5 60.19(8)
C8 C7 C12 118.79(11)
C8 C7 C6 119.51(11)
C12 C7 C6 121.69(11)
C9 C8 C7 120.88(11)
C10 C9 C8 119.78(12)
C9 C10 C11 119.98(12)
C10 C11 C12 120.10(11)
C11 C12 C7 120.45(11)
C14 C13 C18 119.61(11)
C14 C13 C4 120.60(11)
C18 C13 C4 119.64(11)
C15 C14 C13 120.21(12)
C16 C15 C14 120.07(12)
C15 C16 C17 120.04(12)
C16 C17 C18 120.08(12)
C17 C18 C13 119.99(12)
O3 C19 N1 126.16(12)
O3 C19 C5 126.45(11)
N1 C19 C5 107.40(10)

loop_
_geom_bond_atom_site_label_1
_geom_bond_atom_site_label_2
_geom_bond_distance
O1 C1 1.1963(15)
O2 C1 1.3447(15)
O2 C2 1.4487(16)
O3 C19 1.2110(15)
N1 C1 1.3959(16)
N1 C19 1.4013(16)
N1 C3 1.4665(15)
C3 C4 1.5222(17)
C4 C13 1.4959(16)
C4 C6 1.5030(17)
C4 C5 1.5178(16)
C5 C19 1.4927(17)
C5 C6 1.5239(16)
C6 C7 1.4964(17)
C7 C8 1.3919(17)
C7 C12 1.3952(17)
C8 C9 1.3881(18)
C9 C10 1.3874(18)
C10 C11 1.3868(18)
C11 C12 1.3891(18)
C13 C14 1.3913(18)
C13 C18 1.3964(18)
C14 C15 1.3905(18)
C15 C16 1.3878(19)
C16 C17 1.389(2)
C17 C18 1.3919(18)

loop_
_geom_torsion_atom_site_label_1
_geom_torsion_atom_site_label_2
_geom_torsion_atom_site_label_3
_geom_torsion_atom_site_label_4
_geom_torsion
C2 O2 C1 O1 -0.98(18)
C2 O2 C1 N1 178.30(10)
C19 N1 C1 O1 4.96(19)
C3 N1 C1 O1 168.58(12)
C19 N1 C1 O2 -174.33(10)
C3 N1 C1 O2 -10.71(15)
C1 N1 C3 C4 -174.81(10)
C19 N1 C3 C4 -9.49(13)
N1 C3 C4 C13 147.52(10)
N1 C3 C4 C6 -59.33(13)
N1 C3 C4 C5 5.42(12)
C13 C4 C5 C19 -138.42(11)
C6 C4 C5 C19 111.18(11)
C3 C4 C5 C19 -0.12(12)
C13 C4 C5 C6 110.39(13)
C3 C4 C5 C6 -111.31(11)
C13 C4 C6 C7 133.58(12)
C5 C4 C6 C7 -112.55(13)
C3 C4 C6 C7 -17.91(16)
C13 C4 C6 C5 -113.87(13)
C3 C4 C6 C5 94.64(11)
C19 C5 C6 C7 16.66(16)
C4 C5 C6 C7 111.85(13)
C19 C5 C6 C4 -95.20(11)
C4 C6 C7 C8 -59.49(16)
C5 C6 C7 C8 -133.02(12)
C4 C6 C7 C12 121.42(13)
C5 C6 C7 C12 47.89(16)
C12 C7 C8 C9 -1.06(18)
C6 C7 C8 C9 179.83(11)
C7 C8 C9 C10 0.84(19)
C8 C9 C10 C11 0.09(18)
C9 C10 C11 C12 -0.80(19)
C10 C11 C12 C7 0.57(18)
C8 C7 C12 C11 0.35(18)
C6 C7 C12 C11 179.45(11)
C6 C4 C13 C14 -47.18(16)
C5 C4 C13 C14 -120.93(13)
C3 C4 C13 C14 104.36(13)
C6 C4 C13 C18 137.23(12)
C5 C4 C13 C18 63.49(16)
C3 C4 C13 C18 -71.23(14)
C18 C13 C14 C15 0.48(18)
C4 C13 C14 C15 -175.11(11)
C13 C14 C15 C16 0.07(18)
C14 C15 C16 C17 -0.56(19)
C15 C16 C17 C18 0.51(19)
C16 C17 C18 C13 0.04(19)
C14 C13 C18 C17 -0.54(18)
C4 C13 C18 C17 175.10(11)
C1 N1 C19 O3 -5.05(19)
C3 N1 C19 O3 -169.84(12)
C1 N1 C19 C5 174.35(10)
C3 N1 C19 C5 9.56(13)
C4 C5 C19 O3 173.86(12)
C6 C5 C19 O3 -122.40(13)
C4 C5 C19 N1 -5.54(13)
C6 C5 C19 N1 58.21(13)
